data_4512529
loop_
_publ_author_name
'McKay, David'
'Riddlestone, Ian M.'
'Macgregor, Stuart A.'
'Mahon, Mary F.'
'Whittlesey, Michael K.'

_publ_section_title
;
 Mechanistic Study of Ru-NHC-Catalyzed Hydrodefluorination of
 Fluoropyridines: The Influence of the NHC on the Regioselectivity of C--F
 Activation and Chemoselectivity of C--F versus C--H Bond Cleavage
;
_journal_issue 2
_journal_name_full 'ACS Catalysis'
_journal_page_first 776
_journal_paper_doi 10.1021/cs501644r
_journal_volume 5
_journal_year 2015
_chemical_absolute_configuration
;
 absolute configuration established by anomalous dispersion
 effects in diffraction measurements on the crystal.
;
_chemical_formula_sum 'C45 H40 F4 N3 O P Ru'
_chemical_formula_weight 846.84
_chemical_name_systematic
;
 ?
;
_space_group_IT_number 19
_symmetry_cell_setting orthorhombic
_symmetry_space_group_name_Hall 'P 2ac 2ab'
_symmetry_space_group_name_H-M 'P 21 21 21'
_atom_sites_solution_hydrogens geom
_atom_sites_solution_primary direct
_atom_sites_solution_secondary difmap
_audit_creation_method SHELXL-97
_cell_angle_alpha 90.00
_cell_angle_beta 90.00
_cell_angle_gamma 90.00
_cell_formula_units_Z 4
_cell_length_a 13.8690(2)
_cell_length_b 16.8340(2)
_cell_length_c 16.9850(2)
_cell_measurement_reflns_used 114280
_cell_measurement_temperature 150(2)
_cell_measurement_theta_max 27.485
_cell_measurement_theta_min 5.097
_cell_volume 3965.50(9)
_computing_cell_refinement 'HKL Scalepack (Otwinowski & Minor 1997)'
_computing_data_collection 'Collect (Bruker AXS BV, 1997-2004)'
_computing_data_reduction 'Denzo & Scalepack (Otwinowski & Minor, 1997)'
_computing_molecular_graphics 'ORTEX (P.McArdle, 1995)'
_computing_publication_material 'SHELXL-97/2 (Sheldrick,1997)'
_computing_structure_refinement 'SHELXL-97 (Sheldrick, 1997)'
_computing_structure_solution 'SHELXS-97 (Sheldrick, 1990)'
_diffrn_ambient_temperature 150(2)
_diffrn_measured_fraction_theta_full 0.988
_diffrn_measured_fraction_theta_max 0.988
_diffrn_measurement_device_type '95mm CCD camera on \k-goniostat'
_diffrn_measurement_method CCD
_diffrn_radiation_monochromator graphite
_diffrn_radiation_source 'fine-focus sealed tube'
_diffrn_radiation_type MoK\a
_diffrn_radiation_wavelength 0.71073
_diffrn_reflns_av_R_equivalents 0.0603
_diffrn_reflns_av_sigmaI/netI 0.0340
_diffrn_reflns_limit_h_max 17
_diffrn_reflns_limit_h_min -17
_diffrn_reflns_limit_k_max 21
_diffrn_reflns_limit_k_min -20
_diffrn_reflns_limit_l_max 21
_diffrn_reflns_limit_l_min -21
_diffrn_reflns_number 70205
_diffrn_reflns_theta_full 27.43
_diffrn_reflns_theta_max 27.43
_diffrn_reflns_theta_min 5.12
_exptl_absorpt_coefficient_mu 0.493
_exptl_absorpt_correction_T_max 0.963
_exptl_absorpt_correction_T_min 0.856
_exptl_absorpt_correction_type multi-scan
_exptl_absorpt_process_details
;
multi-scan from symmetry-related measurements
 Sortav (Blessing 1995)
;
_exptl_crystal_colour orange
_exptl_crystal_density_diffrn 1.418
_exptl_crystal_density_method 'not measured'
_exptl_crystal_description block
_exptl_crystal_F_000 1736
_exptl_crystal_size_max 0.10
_exptl_crystal_size_mid 0.08
_exptl_crystal_size_min 0.06
_refine_diff_density_max 0.435
_refine_diff_density_min -0.416
_refine_diff_density_rms 0.049
_refine_ls_abs_structure_details 'Flack H D (1983), Acta Cryst. A39, 876-881'
_refine_ls_abs_structure_Flack -0.036(17)
_refine_ls_extinction_method none
_refine_ls_goodness_of_fit_ref 1.063
_refine_ls_hydrogen_treatment mixed
_refine_ls_matrix_type full
_refine_ls_number_parameters 507
_refine_ls_number_reflns 8941
_refine_ls_number_restraints 1
_refine_ls_restrained_S_all 1.063
_refine_ls_R_factor_all 0.0337
_refine_ls_R_factor_gt 0.0279
_refine_ls_shift/su_max 0.003
_refine_ls_shift/su_mean 0.000
_refine_ls_structure_factor_coef Fsqd
_refine_ls_weighting_details 'calc w=1/[\s^2^(Fo^2^)+(0.0300P)^2^+0.8069P] where P=(Fo^2^+2Fc^2^)/3'
_refine_ls_weighting_scheme calc
_refine_ls_wR_factor_gt 0.0610
_refine_ls_wR_factor_ref 0.0635
_reflns_number_gt 8250
_reflns_number_total 8941
_reflns_threshold_expression >2sigma(I)
_cod_data_source_file cs501644r_si_001.cif
_cod_data_source_block k13mkw35
_cod_depositor_comments
;
The following automatic conversions were performed:

'_symmetry_cell_setting' value 'Orthorhombic' changed to
'orthorhombic' according to
/home/saulius/struct/COD-crude-data--automatic-downloads/rss-feeds/ACS/lib/dictionaries/cif_core.dic
dictionary named 'cif_core.dic' version 2.4.2 from 2011-04-26.

Automatic conversion script
Id: cif_fix_values 2935 2014-11-11 08:27:57Z andrius 

 Adding full bibliography for 4512529.cif.
;
_cod_original_sg_symbol_H-M P212121
_cod_database_code 4512529

loop_
_symmetry_equiv_pos_as_xyz
'x, y, z'
'-x+1/2, -y, z+1/2'
'x+1/2, -y+1/2, -z'
'-x, y+1/2, -z+1/2'

loop_
_atom_site_label
_atom_site_type_symbol
_atom_site_fract_x
_atom_site_fract_y
_atom_site_fract_z
_atom_site_U_iso_or_equiv
_atom_site_adp_type
_atom_site_occupancy
_atom_site_symmetry_multiplicity
_atom_site_calc_flag
_atom_site_refinement_flags
_atom_site_disorder_assembly
_atom_site_disorder_group
Ru1 Ru 0.176446(11) 0.319439(9) 0.729015(9) 0.02184(5) Uani 1 1 d D . .
P1 P 0.26249(4) 0.43922(3) 0.73679(4) 0.02408(12) Uani 1 1 d . A 1
F1 F 0.33938(13) 0.28754(9) 0.59935(8) 0.0471(4) Uani 1 1 d . A .
F2 F 0.50762(13) 0.20999(10) 0.59947(10) 0.0564(4) Uani 1 1 d . . .
F3 F 0.47494(13) 0.13826(11) 0.85319(10) 0.0579(5) Uani 1 1 d . . .
F4 F 0.30733(11) 0.21527(10) 0.86758(8) 0.0458(4) Uani 1 1 d . A .
O1 O -0.00298(12) 0.41754(10) 0.70387(10) 0.0389(4) Uani 1 1 d . . .
N1 N 0.11027(14) 0.14224(11) 0.69697(11) 0.0282(4) Uani 1 1 d . . .
N2 N 0.01650(13) 0.19956(10) 0.77892(13) 0.0317(4) Uani 1 1 d . . .
N3 N 0.49127(13) 0.17397(12) 0.72603(14) 0.0394(4) Uani 1 1 d . . .
C1 C 0.09732(14) 0.21283(12) 0.73476(14) 0.0245(4) Uani 1 1 d . A .
C2 C 0.04054(19) 0.08736(15) 0.71731(17) 0.0413(6) Uani 1 1 d . A .
H2 H 0.0351 0.0345 0.6981 0.050 Uiso 1 1 calc R . .
C3 C -0.01779(19) 0.12272(14) 0.76903(19) 0.0442(6) Uani 1 1 d . A .
H3 H -0.0722 0.0998 0.7942 0.053 Uiso 1 1 calc R . .
C4 C 0.18983(17) 0.12120(12) 0.64600(13) 0.0280(5) Uani 1 1 d . A .
C5 C 0.1908(2) 0.15009(14) 0.56923(14) 0.0369(6) Uani 1 1 d . . .
C6 C 0.2693(2) 0.12632(17) 0.52249(16) 0.0485(7) Uani 1 1 d . A .
H6 H 0.2726 0.1447 0.4697 0.058 Uiso 1 1 calc R . .
C7 C 0.3414(2) 0.07755(17) 0.54992(18) 0.0495(7) Uani 1 1 d . . .
C8 C 0.3354(2) 0.04963(15) 0.62630(17) 0.0454(6) Uani 1 1 d . A .
H8 H 0.3845 0.0154 0.6455 0.055 Uiso 1 1 calc R . .
C9 C 0.25941(19) 0.07034(14) 0.67592(15) 0.0351(6) Uani 1 1 d . . .
C10 C 0.1134(2) 0.2033(2) 0.53785(19) 0.0589(9) Uani 1 1 d . A .
H10A H 0.0502 0.1790 0.5472 0.088 Uiso 1 1 calc R . .
H10B H 0.1228 0.2110 0.4812 0.088 Uiso 1 1 calc R . .
H10C H 0.1164 0.2548 0.5646 0.088 Uiso 1 1 calc R . .
C11 C 0.4249(3) 0.0535(3) 0.4972(3) 0.0862(14) Uani 1 1 d . A .
H11A H 0.4762 0.0300 0.5293 0.129 Uiso 1 1 calc R . .
H11B H 0.4499 0.1005 0.4699 0.129 Uiso 1 1 calc R . .
H11C H 0.4026 0.0146 0.4584 0.129 Uiso 1 1 calc R . .
C12 C 0.2544(2) 0.04033(16) 0.75931(16) 0.0455(6) Uani 1 1 d . A .
H12A H 0.2300 0.0825 0.7937 0.068 Uiso 1 1 calc R . .
H12B H 0.3190 0.0245 0.7767 0.068 Uiso 1 1 calc R . .
H12C H 0.2110 -0.0055 0.7618 0.068 Uiso 1 1 calc R . .
C13 C -0.02981(18) 0.25549(14) 0.83083(14) 0.0330(5) Uani 1 1 d . A .
C14 C 0.0072(2) 0.26586(17) 0.90651(16) 0.0418(6) Uani 1 1 d . . .
C15 C -0.0386(2) 0.32062(19) 0.95477(15) 0.0464(6) Uani 1 1 d . A .
H15 H -0.0140 0.3295 1.0062 0.056 Uiso 1 1 calc R . .
C16 C -0.1196(2) 0.36309(16) 0.93043(16) 0.0440(6) Uani 1 1 d . . .
C17 C -0.1565(2) 0.34732(17) 0.85606(16) 0.0445(6) Uani 1 1 d . A .
H17 H -0.2136 0.3738 0.8398 0.053 Uiso 1 1 calc R . .
C18 C -0.11250(18) 0.29394(16) 0.80425(16) 0.0377(6) Uani 1 1 d . . .
C19 C 0.0900(2) 0.2163(2) 0.93769(19) 0.0582(8) Uani 1 1 d . A .
H19A H 0.0794 0.1603 0.9243 0.087 Uiso 1 1 calc R . .
H19B H 0.0938 0.2220 0.9950 0.087 Uiso 1 1 calc R . .
H19C H 0.1505 0.2344 0.9139 0.087 Uiso 1 1 calc R . .
C20 C -0.1676(3) 0.42249(19) 0.98420(17) 0.0611(9) Uani 1 1 d . A .
H20A H -0.1604 0.4760 0.9622 0.092 Uiso 1 1 calc R . .
H20B H -0.1373 0.4204 1.0363 0.092 Uiso 1 1 calc R . .
H20C H -0.2363 0.4097 0.9890 0.092 Uiso 1 1 calc R . .
C21 C -0.1542(2) 0.27839(19) 0.72417(19) 0.0527(7) Uani 1 1 d . A .
H21A H -0.1025 0.2630 0.6879 0.079 Uiso 1 1 calc R . .
H21B H -0.1857 0.3267 0.7047 0.079 Uiso 1 1 calc R . .
H21C H -0.2017 0.2354 0.7276 0.079 Uiso 1 1 calc R . .
C22 C 0.31013(15) 0.25510(11) 0.73278(14) 0.0267(4) Uani 1 1 d . A .
C23 C 0.36784(18) 0.25110(13) 0.66719(14) 0.0308(5) Uani 1 1 d . . .
C24 C 0.45474(19) 0.21151(15) 0.66614(16) 0.0374(6) Uani 1 1 d . A .
C25 C 0.43853(17) 0.17681(16) 0.78992(14) 0.0365(5) Uani 1 1 d . A .
C26 C 0.35148(17) 0.21651(14) 0.79564(13) 0.0302(5) Uani 1 1 d . . .
C27 C 0.06409(16) 0.37844(13) 0.71568(13) 0.0272(5) Uani 1 1 d . A .
C28 C 0.39356(16) 0.42835(13) 0.73694(18) 0.0355(6) Uani 1 1 d . A 1
C29 C 0.4469(2) 0.43681(17) 0.6684(2) 0.0477(7) Uani 1 1 d . A 1
H29 H 0.4184 0.4601 0.6231 0.057 Uiso 1 1 calc R A 1
C30 C 0.5428(2) 0.4110(2) 0.6658(3) 0.0746(13) Uani 1 1 d . A 1
H30 H 0.5793 0.4168 0.6189 0.090 Uiso 1 1 calc R A 1
C31 C 0.5839(2) 0.3774(2) 0.7310(4) 0.0847(15) Uani 1 1 d . A 1
H31 H 0.6487 0.3592 0.7287 0.102 Uiso 1 1 calc R A 1
C32 C 0.5331(3) 0.36962(19) 0.7991(3) 0.0763(13) Uani 1 1 d . A 1
H32 H 0.5631 0.3466 0.8440 0.092 Uiso 1 1 calc R A 1
C33 C 0.4372(2) 0.39517(17) 0.8039(2) 0.0538(8) Uani 1 1 d . A 1
H33 H 0.4022 0.3901 0.8517 0.065 Uiso 1 1 calc R A 1
C34 C 0.23907(19) 0.49616(14) 0.82688(14) 0.0326(5) Uani 1 1 d . A 1
C35 C 0.2997(3) 0.55710(16) 0.85192(16) 0.0485(8) Uani 1 1 d . A 1
H35 H 0.3593 0.5659 0.8258 0.058 Uiso 1 1 calc R A 1
C36 C 0.2735(3) 0.60500(19) 0.91472(19) 0.0668(10) Uani 1 1 d . A 1
H36 H 0.3147 0.6471 0.9309 0.080 Uiso 1 1 calc R A 1
C37 C 0.1875(3) 0.5917(2) 0.95406(19) 0.0731(11) Uani 1 1 d . A 1
H37 H 0.1691 0.6253 0.9964 0.088 Uiso 1 1 calc R A 1
C38 C 0.1293(3) 0.5306(3) 0.93203(18) 0.0664(10) Uani 1 1 d . A 1
H38 H 0.0713 0.5207 0.9602 0.080 Uiso 1 1 calc R A 1
C39 C 0.1540(2) 0.48233(18) 0.86870(15) 0.0437(7) Uani 1 1 d . A 1
H39 H 0.1129 0.4398 0.8538 0.052 Uiso 1 1 calc R A 1
C40 C 0.24273(16) 0.51457(13) 0.65995(13) 0.0269(5) Uani 1 1 d . . .
C41 C 0.2889(2) 0.58819(15) 0.66231(15) 0.0381(6) Uani 1 1 d . A .
H41 H 0.3337 0.5992 0.7032 0.046 Uiso 1 1 calc R . .
C42 C 0.2701(2) 0.64545(16) 0.60574(16) 0.0453(7) Uani 1 1 d . . .
H42 H 0.3013 0.6956 0.6087 0.054 Uiso 1 1 calc R A .
C43 C 0.2068(2) 0.63047(17) 0.54568(17) 0.0467(7) Uani 1 1 d . A .
H43 H 0.1945 0.6699 0.5070 0.056 Uiso 1 1 calc R . .
C44 C 0.1610(2) 0.55772(17) 0.54153(16) 0.0448(7) Uani 1 1 d . . .
H44 H 0.1167 0.5471 0.5002 0.054 Uiso 1 1 calc R A .
C45 C 0.1801(2) 0.49983(14) 0.59846(13) 0.0347(5) Uani 1 1 d . A .
H45 H 0.1494 0.4495 0.5948 0.042 Uiso 1 1 calc R . .
H1 H 0.162(2) 0.329(2) 0.8218(4) 0.073(10) Uiso 1 1 d D A .

loop_
_atom_site_aniso_label
_atom_site_aniso_U_11
_atom_site_aniso_U_22
_atom_site_aniso_U_33
_atom_site_aniso_U_23
_atom_site_aniso_U_13
_atom_site_aniso_U_12
Ru1 0.02190(7) 0.01826(7) 0.02537(8) 0.00001(7) -0.00019(7) 0.00082(7)
P1 0.0245(3) 0.0196(2) 0.0281(3) -0.0019(2) -0.0016(2) -0.0008(2)
F1 0.0676(11) 0.0368(7) 0.0369(7) 0.0131(6) -0.0072(8) -0.0094(8)
F2 0.0567(10) 0.0560(10) 0.0565(10) 0.0003(8) 0.0312(8) -0.0031(8)
F3 0.0525(10) 0.0683(11) 0.0529(10) 0.0124(9) -0.0130(8) 0.0248(9)
F4 0.0455(9) 0.0612(10) 0.0306(7) 0.0007(6) 0.0058(6) 0.0098(8)
O1 0.0299(9) 0.0333(9) 0.0535(11) 0.0034(8) -0.0031(8) 0.0080(8)
N1 0.0275(10) 0.0207(9) 0.0365(10) -0.0003(8) 0.0025(8) -0.0029(8)
N2 0.0280(9) 0.0234(9) 0.0437(11) -0.0017(9) 0.0061(9) -0.0029(7)
N3 0.0300(9) 0.0344(10) 0.0538(12) 0.0017(12) 0.0065(10) 0.0065(9)
C1 0.0217(10) 0.0228(10) 0.0292(10) 0.0014(10) -0.0019(9) 0.0002(8)
C2 0.0420(14) 0.0260(12) 0.0559(17) -0.0049(11) 0.0085(13) -0.0097(11)
C3 0.0393(13) 0.0320(12) 0.0613(16) -0.0052(14) 0.0126(14) -0.0152(11)
C4 0.0305(12) 0.0205(10) 0.0330(11) -0.0023(8) 0.0021(10) -0.0037(9)
C5 0.0461(15) 0.0292(11) 0.0355(12) 0.0026(9) -0.0023(11) -0.0070(11)
C6 0.067(2) 0.0423(16) 0.0359(14) -0.0047(12) 0.0097(13) -0.0167(15)
C7 0.0493(18) 0.0384(15) 0.0608(18) -0.0158(13) 0.0182(14) -0.0052(14)
C8 0.0411(15) 0.0290(12) 0.0663(18) -0.0083(12) 0.0007(14) 0.0084(13)
C9 0.0396(14) 0.0206(11) 0.0452(14) -0.0049(10) -0.0021(11) 0.0012(10)
C10 0.065(2) 0.061(2) 0.0503(17) 0.0212(15) -0.0081(15) 0.0048(16)
C11 0.079(3) 0.079(3) 0.101(3) -0.033(2) 0.047(2) -0.005(2)
C12 0.0533(16) 0.0333(13) 0.0499(16) 0.0052(12) -0.0126(13) 0.0069(12)
C13 0.0302(12) 0.0291(12) 0.0399(13) -0.0006(10) 0.0085(10) -0.0037(10)
C14 0.0377(14) 0.0436(15) 0.0442(15) 0.0023(12) 0.0022(12) 0.0044(12)
C15 0.0505(15) 0.0507(16) 0.0381(13) -0.0026(13) 0.0056(11) 0.0062(15)
C16 0.0525(16) 0.0370(14) 0.0424(15) 0.0066(12) 0.0159(13) 0.0091(13)
C17 0.0372(15) 0.0470(15) 0.0494(15) 0.0073(12) 0.0078(12) 0.0113(12)
C18 0.0301(12) 0.0375(14) 0.0457(14) 0.0030(11) 0.0034(11) 0.0008(10)
C19 0.0536(18) 0.069(2) 0.0519(18) 0.0047(16) -0.0022(15) 0.0166(17)
C20 0.081(2) 0.0534(17) 0.0485(16) 0.0051(13) 0.0161(18) 0.0302(19)
C21 0.0392(15) 0.0639(18) 0.0551(16) -0.0088(15) -0.0072(14) 0.0019(13)
C22 0.0272(11) 0.0178(9) 0.0350(11) -0.0033(9) -0.0027(11) -0.0026(8)
C23 0.0369(13) 0.0219(11) 0.0337(12) 0.0036(9) -0.0008(10) -0.0049(10)
C24 0.0358(14) 0.0316(13) 0.0450(15) -0.0049(11) 0.0180(11) -0.0045(11)
C25 0.0316(11) 0.0372(13) 0.0406(13) 0.0024(11) -0.0040(9) 0.0081(12)
C26 0.0298(12) 0.0314(12) 0.0293(11) -0.0013(9) 0.0032(9) 0.0025(10)
C27 0.0278(11) 0.0216(10) 0.0323(12) -0.0006(9) -0.0012(9) -0.0051(9)
C28 0.0261(11) 0.0208(10) 0.0595(16) -0.0100(12) -0.0076(12) -0.0029(9)
C29 0.0293(13) 0.0323(14) 0.082(2) -0.0159(14) 0.0102(13) -0.0076(11)
C30 0.0330(16) 0.0453(19) 0.146(4) -0.034(2) 0.024(2) -0.0107(15)
C31 0.0289(15) 0.0398(17) 0.185(5) -0.029(3) -0.024(3) 0.0015(14)
C32 0.050(2) 0.0338(17) 0.145(4) -0.011(2) -0.052(2) 0.0032(16)
C33 0.0464(16) 0.0313(14) 0.084(2) -0.0076(14) -0.0325(16) 0.0011(12)
C34 0.0436(14) 0.0243(11) 0.0298(12) -0.0022(9) -0.0046(10) 0.0015(11)
C35 0.076(2) 0.0319(13) 0.0375(14) -0.0063(11) -0.0058(13) -0.0119(14)
C36 0.114(3) 0.0401(17) 0.0464(17) -0.0176(14) -0.0122(19) -0.0090(19)
C37 0.105(3) 0.069(2) 0.0449(17) -0.0293(16) -0.011(2) 0.028(2)
C38 0.060(2) 0.099(3) 0.0395(16) -0.0234(18) -0.0009(15) 0.018(2)
C39 0.0406(16) 0.0570(17) 0.0336(13) -0.0101(12) -0.0030(11) 0.0081(13)
C40 0.0258(11) 0.0253(11) 0.0297(11) -0.0024(9) 0.0050(9) 0.0012(9)
C41 0.0454(15) 0.0304(13) 0.0384(14) 0.0033(11) 0.0014(11) -0.0082(11)
C42 0.0597(18) 0.0278(12) 0.0484(16) 0.0089(11) 0.0083(14) -0.0071(13)
C43 0.0488(17) 0.0457(16) 0.0455(15) 0.0199(13) 0.0076(12) 0.0045(13)
C44 0.0401(16) 0.0549(17) 0.0394(13) 0.0142(12) -0.0036(12) -0.0013(14)
C45 0.0356(13) 0.0358(12) 0.0328(11) 0.0038(9) -0.0005(12) -0.0061(13)

loop_
_atom_type_symbol
_atom_type_description
_atom_type_scat_dispersion_real
_atom_type_scat_dispersion_imag
_atom_type_scat_source
C C 0.0033 0.0016 'International Tables Vol C Tables 4.2.6.8 and 6.1.1.4'
H H 0.0000 0.0000 'International Tables Vol C Tables 4.2.6.8 and 6.1.1.4'
O O 0.0106 0.0060 'International Tables Vol C Tables 4.2.6.8 and 6.1.1.4'
N N 0.0061 0.0033 'International Tables Vol C Tables 4.2.6.8 and 6.1.1.4'
P P 0.1023 0.0942 'International Tables Vol C Tables 4.2.6.8 and 6.1.1.4'
F F 0.0171 0.0103 'International Tables Vol C Tables 4.2.6.8 and 6.1.1.4'
Ru Ru -1.2594 0.8363 'International Tables Vol C Tables 4.2.6.8 and 6.1.1.4'

loop_
_geom_angle_atom_site_label_1
_geom_angle_atom_site_label_2
_geom_angle_atom_site_label_3
_geom_angle
H1 Ru1 C27 87.8(12)
H1 Ru1 C1 88.7(12)
C27 Ru1 C1 91.38(9)
H1 Ru1 C22 97.4(12)
C27 Ru1 C22 174.27(10)
C1 Ru1 C22 91.07(7)
H1 Ru1 P1 85.4(12)
C27 Ru1 P1 88.51(7)
C1 Ru1 P1 174.06(7)
C22 Ru1 P1 89.58(5)
H1 Ru1 H1 0(2)
C27 Ru1 H1 87.8(12)
C1 Ru1 H1 88.7(12)
C22 Ru1 H1 97.4(12)
P1 Ru1 H1 85.4(12)
C28 P1 C34 103.14(13)
C28 P1 C40 102.60(12)
C34 P1 C40 101.83(11)
C28 P1 Ru1 114.83(8)
C34 P1 Ru1 113.95(8)
C40 P1 Ru1 118.46(8)
C1 N1 C2 111.91(19)
C1 N1 C4 126.59(18)
C2 N1 C4 121.33(19)
C1 N2 C3 111.5(2)
C1 N2 C13 126.47(18)
C3 N2 C13 122.0(2)
C24 N3 C25 114.4(2)
N1 C1 N2 102.94(17)
N1 C1 Ru1 130.75(15)
N2 C1 Ru1 126.30(15)
C3 C2 N1 106.9(2)
C3 C2 H2 126.6
N1 C2 H2 126.6
C2 C3 N2 106.7(2)
C2 C3 H3 126.6
N2 C3 H3 126.6
C9 C4 C5 123.5(2)
C9 C4 N1 117.6(2)
C5 C4 N1 118.8(2)
C4 C5 C6 115.9(3)
C4 C5 C10 122.4(3)
C6 C5 C10 121.7(2)
C7 C6 C5 122.8(3)
C7 C6 H6 118.6
C5 C6 H6 118.6
C6 C7 C8 118.5(3)
C6 C7 C11 120.9(3)
C8 C7 C11 120.6(3)
C7 C8 C9 121.8(3)
C7 C8 H8 119.1
C9 C8 H8 119.1
C4 C9 C8 117.3(2)
C4 C9 C12 121.3(2)
C8 C9 C12 121.3(2)
C5 C10 H10A 109.5
C5 C10 H10B 109.5
H10A C10 H10B 109.5
C5 C10 H10C 109.5
H10A C10 H10C 109.5
H10B C10 H10C 109.5
C7 C11 H11A 109.5
C7 C11 H11B 109.5
H11A C11 H11B 109.5
C7 C11 H11C 109.5
H11A C11 H11C 109.5
H11B C11 H11C 109.5
C9 C12 H12A 109.5
C9 C12 H12B 109.5
H12A C12 H12B 109.5
C9 C12 H12C 109.5
H12A C12 H12C 109.5
H12B C12 H12C 109.5
C18 C13 C14 122.9(2)
C18 C13 N2 118.2(2)
C14 C13 N2 118.8(2)
C15 C14 C13 117.3(2)
C15 C14 C19 120.4(3)
C13 C14 C19 122.1(3)
C14 C15 C16 122.3(3)
C14 C15 H15 118.9
C16 C15 H15 118.9
C17 C16 C15 117.9(2)
C17 C16 C20 121.0(3)
C15 C16 C20 121.0(3)
C16 C17 C18 122.4(3)
C16 C17 H17 118.8
C18 C17 H17 118.8
C13 C18 C17 117.0(2)
C13 C18 C21 122.0(2)
C17 C18 C21 121.0(2)
C14 C19 H19A 109.5
C14 C19 H19B 109.5
H19A C19 H19B 109.5
C14 C19 H19C 109.5
H19A C19 H19C 109.5
H19B C19 H19C 109.5
C16 C20 H20A 109.5
C16 C20 H20B 109.5
H20A C20 H20B 109.5
C16 C20 H20C 109.5
H20A C20 H20C 109.5
H20B C20 H20C 109.5
C18 C21 H21A 109.5
C18 C21 H21B 109.5
H21A C21 H21B 109.5
C18 C21 H21C 109.5
H21A C21 H21C 109.5
H21B C21 H21C 109.5
C23 C22 C26 111.32(19)
C23 C22 Ru1 120.24(17)
C26 C22 Ru1 128.41(17)
F1 C23 C22 119.7(2)
F1 C23 C24 117.4(2)
C22 C23 C24 123.0(2)
N3 C24 F2 115.8(2)
N3 C24 C23 124.5(2)
F2 C24 C23 119.7(2)
N3 C25 F3 115.6(2)
N3 C25 C26 124.3(2)
F3 C25 C26 120.1(2)
F4 C26 C22 121.0(2)
F4 C26 C25 116.5(2)
C22 C26 C25 122.5(2)
O1 C27 Ru1 175.9(2)
C29 C28 C33 119.4(3)
C29 C28 P1 121.3(2)
C33 C28 P1 118.0(2)
C28 C29 C30 120.0(4)
C28 C29 H29 120.0
C30 C29 H29 120.0
C31 C30 C29 120.0(4)
C31 C30 H30 120.0
C29 C30 H30 120.0
C32 C31 C30 120.8(3)
C32 C31 H31 119.6
C30 C31 H31 119.6
C31 C32 C33 120.7(4)
C31 C32 H32 119.6
C33 C32 H32 119.6
C32 C33 C28 119.0(4)
C32 C33 H33 120.5
C28 C33 H33 120.5
C35 C34 C39 118.5(2)
C35 C34 P1 122.2(2)
C39 C34 P1 119.1(2)
C36 C35 C34 120.4(3)
C36 C35 H35 119.8
C34 C35 H35 119.8
C35 C36 C37 120.2(3)
C35 C36 H36 119.9
C37 C36 H36 119.9
C38 C37 C36 120.0(3)
C38 C37 H37 120.0
C36 C37 H37 120.0
C37 C38 C39 120.6(3)
C37 C38 H38 119.7
C39 C38 H38 119.7
C38 C39 C34 120.3(3)
C38 C39 H39 119.9
C34 C39 H39 119.9
C45 C40 C41 118.0(2)
C45 C40 P1 120.40(17)
C41 C40 P1 121.56(19)
C42 C41 C40 120.8(3)
C42 C41 H41 119.6
C40 C41 H41 119.6
C43 C42 C41 120.6(3)
C43 C42 H42 119.7
C41 C42 H42 119.7
C42 C43 C44 119.7(2)
C42 C43 H43 120.1
C44 C43 H43 120.1
C43 C44 C45 119.7(3)
C43 C44 H44 120.1
C45 C44 H44 120.1
C40 C45 C44 121.1(2)
C40 C45 H45 119.4
C44 C45 H45 119.4

loop_
_geom_bond_atom_site_label_1
_geom_bond_atom_site_label_2
_geom_bond_distance
Ru1 H1 1.596(5)
Ru1 C27 1.862(2)
Ru1 C1 2.106(2)
Ru1 C22 2.148(2)
Ru1 P1 2.3468(6)
Ru1 H1 1.596(5)
P1 C28 1.827(2)
P1 C34 1.835(2)
P1 C40 1.841(2)
F1 C23 1.364(3)
F2 C24 1.349(3)
F3 C25 1.353(3)
F4 C26 1.367(3)
O1 C27 1.157(3)
N1 C1 1.363(3)
N1 C2 1.381(3)
N1 C4 1.447(3)
N2 C1 1.367(3)
N2 C3 1.388(3)
N2 C13 1.441(3)
N3 C24 1.300(3)
N3 C25 1.310(3)
C2 C3 1.334(4)
C2 H2 0.9500
C3 H3 0.9500
C4 C9 1.387(3)
C4 C5 1.392(3)
C5 C6 1.405(4)
C5 C10 1.497(4)
C6 C7 1.376(4)
C6 H6 0.9500
C7 C8 1.382(4)
C7 C11 1.519(4)
C8 C9 1.394(4)
C8 H8 0.9500
C9 C12 1.505(4)
C10 H10A 0.9800
C10 H10B 0.9800
C10 H10C 0.9800
C11 H11A 0.9800
C11 H11B 0.9800
C11 H11C 0.9800
C12 H12A 0.9800
C12 H12B 0.9800
C12 H12C 0.9800
C13 C18 1.392(4)
C13 C14 1.395(4)
C14 C15 1.387(4)
C14 C19 1.516(4)
C15 C16 1.394(4)
C15 H15 0.9500
C16 C17 1.388(4)
C16 C20 1.509(4)
C17 C18 1.398(4)
C17 H17 0.9500
C18 C21 1.501(4)
C19 H19A 0.9800
C19 H19B 0.9800
C19 H19C 0.9800
C20 H20A 0.9800
C20 H20B 0.9800
C20 H20C 0.9800
C21 H21A 0.9800
C21 H21B 0.9800
C21 H21C 0.9800
C22 C23 1.373(3)
C22 C26 1.375(3)
C23 C24 1.377(4)
C25 C26 1.383(3)
C28 C29 1.387(4)
C28 C33 1.404(4)
C29 C30 1.399(4)
C29 H29 0.9500
C30 C31 1.368(7)
C30 H30 0.9500
C31 C32 1.361(7)
C31 H31 0.9500
C32 C33 1.400(5)
C32 H32 0.9500
C33 H33 0.9500
C34 C35 1.393(4)
C34 C39 1.396(4)
C35 C36 1.386(4)
C35 H35 0.9500
C36 C37 1.386(6)
C36 H36 0.9500
C37 C38 1.360(6)
C37 H37 0.9500
C38 C39 1.391(4)
C38 H38 0.9500
C39 H39 0.9500
C40 C45 1.381(3)
C40 C41 1.395(3)
C41 C42 1.386(4)
C41 H41 0.9500
C42 C43 1.369(4)
C42 H42 0.9500
C43 C44 1.382(4)
C43 H43 0.9500
C44 C45 1.398(3)
C44 H44 0.9500
C45 H45 0.9500

loop_
_geom_torsion_atom_site_label_1
_geom_torsion_atom_site_label_2
_geom_torsion_atom_site_label_3
_geom_torsion_atom_site_label_4
_geom_torsion
H1 Ru1 P1 C28 100.5(12)
C27 Ru1 P1 C28 -171.50(14)
C1 Ru1 P1 C28 99.4(6)
C22 Ru1 P1 C28 3.09(13)
H1 Ru1 P1 C34 -18.1(12)
C27 Ru1 P1 C34 69.84(11)
C1 Ru1 P1 C34 -19.2(6)
C22 Ru1 P1 C34 -115.57(11)
H1 Ru1 P1 C40 -137.8(12)
C27 Ru1 P1 C40 -49.89(11)
C1 Ru1 P1 C40 -139.0(5)
C22 Ru1 P1 C40 124.70(10)
C2 N1 C1 N2 -0.3(3)
C4 N1 C1 N2 -175.6(2)
C2 N1 C1 Ru1 -179.38(18)
C4 N1 C1 Ru1 5.3(3)
C3 N2 C1 N1 0.8(3)
C13 N2 C1 N1 -179.8(2)
C3 N2 C1 Ru1 179.93(19)
C13 N2 C1 Ru1 -0.7(3)
H1 Ru1 C1 N1 -140.6(12)
C27 Ru1 C1 N1 131.6(2)
C22 Ru1 C1 N1 -43.2(2)
P1 Ru1 C1 N1 -139.5(5)
H1 Ru1 C1 N2 40.5(13)
C27 Ru1 C1 N2 -47.3(2)
C22 Ru1 C1 N2 137.9(2)
P1 Ru1 C1 N2 41.6(7)
C1 N1 C2 C3 -0.3(3)
C4 N1 C2 C3 175.3(2)
N1 C2 C3 N2 0.8(3)
C1 N2 C3 C2 -1.0(3)
C13 N2 C3 C2 179.6(2)
C1 N1 C4 C9 104.8(3)
C2 N1 C4 C9 -70.1(3)
C1 N1 C4 C5 -77.7(3)
C2 N1 C4 C5 107.4(3)
C9 C4 C5 C6 -1.6(4)
N1 C4 C5 C6 -179.0(2)
C9 C4 C5 C10 178.4(3)
N1 C4 C5 C10 1.1(4)
C4 C5 C6 C7 0.0(4)
C10 C5 C6 C7 179.9(3)
C5 C6 C7 C8 1.2(4)
C5 C6 C7 C11 -179.9(3)
C6 C7 C8 C9 -0.8(4)
C11 C7 C8 C9 -179.7(3)
C5 C4 C9 C8 2.0(4)
N1 C4 C9 C8 179.4(2)
C5 C4 C9 C12 -179.5(2)
N1 C4 C9 C12 -2.1(3)
C7 C8 C9 C4 -0.7(4)
C7 C8 C9 C12 -179.2(3)
C1 N2 C13 C18 101.4(3)
C3 N2 C13 C18 -79.3(3)
C1 N2 C13 C14 -81.6(3)
C3 N2 C13 C14 97.6(3)
C18 C13 C14 C15 -3.7(4)
N2 C13 C14 C15 179.5(2)
C18 C13 C14 C19 172.5(3)
N2 C13 C14 C19 -4.3(4)
C13 C14 C15 C16 1.3(4)
C19 C14 C15 C16 -175.1(3)
C14 C15 C16 C17 2.1(4)
C14 C15 C16 C20 -179.8(3)
C15 C16 C17 C18 -3.3(4)
C20 C16 C17 C18 178.6(3)
C14 C13 C18 C17 2.6(4)
N2 C13 C18 C17 179.4(2)
C14 C13 C18 C21 -176.4(3)
N2 C13 C18 C21 0.4(4)
C16 C17 C18 C13 1.0(4)
C16 C17 C18 C21 -179.9(3)
H1 Ru1 C22 C23 -161.6(12)
C27 Ru1 C22 C23 -5.7(9)
C1 Ru1 C22 C23 109.63(18)
P1 Ru1 C22 C23 -76.28(16)
H1 Ru1 C22 C26 16.1(12)
C27 Ru1 C22 C26 171.9(8)
C1 Ru1 C22 C26 -72.7(2)
P1 Ru1 C22 C26 101.38(19)
C26 C22 C23 F1 -178.70(19)
Ru1 C22 C23 F1 -0.7(3)
C26 C22 C23 C24 1.3(3)
Ru1 C22 C23 C24 179.31(19)
C25 N3 C24 F2 179.7(2)
C25 N3 C24 C23 -0.5(4)
F1 C23 C24 N3 -179.9(2)
C22 C23 C24 N3 0.1(4)
F1 C23 C24 F2 -0.1(3)
C22 C23 C24 F2 179.9(2)
C24 N3 C25 F3 -179.9(2)
C24 N3 C25 C26 -0.7(4)
C23 C22 C26 F4 178.06(19)
Ru1 C22 C26 F4 0.2(3)
C23 C22 C26 C25 -2.4(3)
Ru1 C22 C26 C25 179.81(18)
N3 C25 C26 F4 -178.1(2)
F3 C25 C26 F4 1.1(4)
N3 C25 C26 C22 2.3(4)
F3 C25 C26 C22 -178.5(2)
H1 Ru1 C27 O1 137(3)
C1 Ru1 C27 O1 -135(3)
C22 Ru1 C27 O1 -19(3)
P1 Ru1 C27 O1 51(3)
C34 P1 C28 C29 -138.5(2)
C40 P1 C28 C29 -32.9(2)
Ru1 P1 C28 C29 97.0(2)
C34 P1 C28 C33 54.6(2)
C40 P1 C28 C33 160.12(19)
Ru1 P1 C28 C33 -70.0(2)
C33 C28 C29 C30 1.2(4)
P1 C28 C29 C30 -165.6(2)
C28 C29 C30 C31 0.0(4)
C29 C30 C31 C32 -1.0(5)
C30 C31 C32 C33 0.7(5)
C31 C32 C33 C28 0.6(4)
C29 C28 C33 C32 -1.5(4)
P1 C28 C33 C32 165.7(2)
C28 P1 C34 C35 38.1(3)
C40 P1 C34 C35 -68.0(2)
Ru1 P1 C34 C35 163.3(2)
C28 P1 C34 C39 -146.9(2)
C40 P1 C34 C39 107.0(2)
Ru1 P1 C34 C39 -21.7(2)
C39 C34 C35 C36 -2.9(4)
P1 C34 C35 C36 172.1(2)
C34 C35 C36 C37 1.1(5)
C35 C36 C37 C38 1.3(6)
C36 C37 C38 C39 -1.9(6)
C37 C38 C39 C34 0.0(5)
C35 C34 C39 C38 2.4(4)
P1 C34 C39 C38 -172.8(2)
C28 P1 C40 C45 126.3(2)
C34 P1 C40 C45 -127.1(2)
Ru1 P1 C40 C45 -1.3(2)
C28 P1 C40 C41 -54.6(2)
C34 P1 C40 C41 51.9(2)
Ru1 P1 C40 C41 177.76(17)
C45 C40 C41 C42 1.8(4)
P1 C40 C41 C42 -177.3(2)
C40 C41 C42 C43 -1.0(4)
C41 C42 C43 C44 0.2(4)
C42 C43 C44 C45 -0.4(4)
C41 C40 C45 C44 -1.9(4)
P1 C40 C45 C44 177.1(2)
C43 C44 C45 C40 1.3(4)
